data_1512151
loop_
_publ_author_name
'Foschi, Francesca'
'Tagliabue, Aaron'
'Mihali, Voichita'
'Pilati, Tullio'
'Pecnikaj, Ilir'
'Penso, Michele'

_publ_section_title
;
 Memory of Chirality Approach to the Enantiodivergent Synthesis of Chiral
 Benzo[d]sultams
;
_journal_issue 14
_journal_name_full 'Organic Letters'
_journal_page_first 3686
_journal_paper_doi 10.1021/ol401557v
_journal_volume 15
_journal_year 2013
_chemical_absolute_configuration ad
_chemical_formula_moiety 'C18 H15 F4 N O4 S'
_chemical_formula_sum 'C18 H15 F4 N O4 S'
_chemical_formula_weight 417.37
_chemical_name_systematic
;
 ?
;
_space_group_IT_number 144
_symmetry_cell_setting trigonal
_symmetry_space_group_name_Hall 'P 31'
_symmetry_space_group_name_H-M 'P 31'
_atom_sites_solution_hydrogens difmap
_atom_sites_solution_primary direct
_atom_sites_solution_secondary difmap
_audit_creation_method SHELXL-97
_cell_angle_alpha 90.00
_cell_angle_beta 90.00
_cell_angle_gamma 120.00
_cell_formula_units_Z 3
_cell_length_a 12.2496(9)
_cell_length_b 12.2496(9)
_cell_length_c 10.3796(15)
_cell_measurement_reflns_used 5606
_cell_measurement_temperature 123(2)
_cell_measurement_theta_max 30.03
_cell_measurement_theta_min 2.75
_cell_volume 1348.8(2)
_computing_cell_refinement 'Bruker SAINT'
_computing_data_collection 'Bruker SMART'
_computing_data_reduction 'Bruker SAINT'
_computing_molecular_graphics
;
ORTEP-III (Farrugia, L.J. (1997) Jour. Appl. Cryst. 30, 565)
and  Mercury 1.4.2, CCDC
;
_computing_publication_material 'SHELXL-97 (Sheldrick, 1997)'
_computing_structure_refinement 'SHELXL-97 (Sheldrick, 1997)'
_computing_structure_solution
;
M. C. Burla, R. Caliandro, M. Camalli, B. Carrozzini, G. L. Cascarano, 
L. De Caro, C. Giacovazzo, G. Polidori, and R. Spagna, SIR2004, J. Appl. Cryst., 
2005, 38, 381. 
;
_diffrn_ambient_temperature 123(2)
_diffrn_measured_fraction_theta_full 0.998
_diffrn_measured_fraction_theta_max 0.943
_diffrn_measurement_device_type 'Bruker, APEX 2000, CCD area detector'
_diffrn_measurement_method '\w and \f scans'
_diffrn_radiation_monochromator graphite
_diffrn_radiation_source 'fine-focus sealed tube'
_diffrn_radiation_type MoK\a
_diffrn_radiation_wavelength 0.71073
_diffrn_reflns_av_R_equivalents 0.0293
_diffrn_reflns_av_sigmaI/netI 0.0350
_diffrn_reflns_limit_h_max 17
_diffrn_reflns_limit_h_min -17
_diffrn_reflns_limit_k_max 17
_diffrn_reflns_limit_k_min -17
_diffrn_reflns_limit_l_max 14
_diffrn_reflns_limit_l_min -14
_diffrn_reflns_number 12647
_diffrn_reflns_theta_full 30.00
_diffrn_reflns_theta_max 31.49
_diffrn_reflns_theta_min 1.92
_diffrn_standards_decay_% 0.00
_exptl_absorpt_coefficient_mu 0.246
_exptl_absorpt_correction_type none
_exptl_crystal_colour colourless
_exptl_crystal_density_diffrn 1.541
_exptl_crystal_density_method 'not measured'
_exptl_crystal_description block
_exptl_crystal_F_000 642
_exptl_crystal_size_max 0.39
_exptl_crystal_size_mid 0.27
_exptl_crystal_size_min 0.24
_refine_diff_density_max 0.420
_refine_diff_density_min -0.214
_refine_diff_density_rms 0.045
_refine_ls_abs_structure_details 'Flack H D (1983), Acta Cryst. A39, 876-881'
_refine_ls_abs_structure_Flack 0.06(5)
_refine_ls_extinction_method none
_refine_ls_goodness_of_fit_ref 1.035
_refine_ls_hydrogen_treatment refall
_refine_ls_matrix_type full
_refine_ls_number_parameters 313
_refine_ls_number_reflns 5367
_refine_ls_number_restraints 54
_refine_ls_restrained_S_all 1.032
_refine_ls_R_factor_all 0.0358
_refine_ls_R_factor_gt 0.0314
_refine_ls_shift/su_max 0.001
_refine_ls_shift/su_mean 0.000
_refine_ls_structure_factor_coef Fsqd
_refine_ls_weighting_details 'w=1/[\s^2^(Fo^2^)+(0.0446P)^2^+0.0795P] where P=(Fo^2^+2Fc^2^)/3'
_refine_ls_weighting_scheme calc
_refine_ls_wR_factor_gt 0.0764
_refine_ls_wR_factor_ref 0.0793
_reflns_number_gt 4967
_reflns_number_total 5367
_reflns_threshold_expression I>2\s(I)
_cod_data_source_file ol401557v_si_002.cif
_cod_data_source_block pe01
_cod_database_code 1512151

loop_
_symmetry_equiv_pos_as_xyz
'x, y, z'
'-y, x-y, z+1/3'
'-x+y, -x, z+2/3'

loop_
_atom_site_label
_atom_site_type_symbol
_atom_site_fract_x
_atom_site_fract_y
_atom_site_fract_z
_atom_site_U_iso_or_equiv
_atom_site_adp_type
_atom_site_occupancy
_atom_site_symmetry_multiplicity
_atom_site_calc_flag
_atom_site_refinement_flags
S1 S 0.42181(3) 0.36336(3) 1.09719(3) 0.02022(7) Uani 1 1 d .
F1 F 0.62603(10) 0.69809(9) 0.76718(9) 0.0317(2) Uani 1 1 d .
F2 F 0.82639(10) 0.84538(10) 0.91453(12) 0.0416(3) Uani 1 1 d .
F3 F 0.84152(10) 0.78120(12) 1.16013(12) 0.0427(3) Uani 1 1 d .
F4 F 0.65537(10) 0.55923(10) 1.25872(9) 0.0346(2) Uani 1 1 d .
N1 N 0.37654(12) 0.33447(11) 0.94659(11) 0.0203(2) Uani 1 1 d .
O1 O 0.33607(11) 0.37835(11) 1.17943(10) 0.0259(2) Uani 1 1 d .
O2 O 0.45972(12) 0.27608(11) 1.14107(11) 0.0300(2) Uani 1 1 d .
O3 O 0.20784(11) 0.42601(12) 0.89936(13) 0.0344(3) Uani 1 1 d .
O4 O 0.37327(11) 0.61947(11) 0.87191(12) 0.0280(2) Uani 1 1 d .
C1 C 0.41546(13) 0.44932(13) 0.86931(13) 0.0190(2) Uani 1 1 d .
C2 C 0.53831(13) 0.54521(13) 0.93343(13) 0.0197(3) Uani 1 1 d .
C3 C 0.63182(14) 0.65899(15) 0.88570(15) 0.0247(3) Uani 1 1 d .
C4 C 0.73504(15) 0.73586(15) 0.96234(18) 0.0291(3) Uani 1 1 d .
C5 C 0.74390(15) 0.70292(16) 1.08703(17) 0.0303(3) Uani 1 1 d .
C6 C 0.65037(15) 0.59028(16) 1.13663(15) 0.0263(3) Uani 1 1 d .
C7 C 0.55061(13) 0.51156(14) 1.05778(14) 0.0208(3) Uani 1 1 d .
C8 C 0.26155(14) 0.21285(15) 0.91774(15) 0.0247(3) Uani 1 1 d D
H8A H 0.2043(18) 0.223(2) 0.8630(19) 0.040(6) Uiso 1 1 d D
H8B H 0.2238(19) 0.182(2) 1.0009(15) 0.038(6) Uiso 1 1 d D
C9 C 0.29032(17) 0.11805(16) 0.8583(2) 0.0342(4) Uani 1 1 d D
H9A H 0.345(2) 0.105(2) 0.915(2) 0.048(6) Uiso 1 1 d D
H9B H 0.338(2) 0.157(2) 0.7807(17) 0.049(7) Uiso 1 1 d D
C10 C 0.1701(2) -0.00583(19) 0.8321(2) 0.0463(5) Uani 1 1 d D
H10A H 0.128(2) -0.041(2) 0.9102(15) 0.048(7) Uiso 1 1 d D
H10B H 0.194(3) -0.059(2) 0.7901(19) 0.072(9) Uiso 1 1 d D
H10C H 0.119(2) 0.011(2) 0.7769(17) 0.051(7) Uiso 1 1 d D
C11 C 0.31810(13) 0.49485(14) 0.88229(13) 0.0215(3) Uani 1 1 d .
C12 C 0.28746(18) 0.66924(19) 0.87613(19) 0.0339(4) Uani 1 1 d D
H12A H 0.2297(17) 0.638(2) 0.8077(17) 0.055(7) Uiso 1 1 d D
H12B H 0.3412(18) 0.7571(12) 0.8689(17) 0.033(5) Uiso 1 1 d D
H12C H 0.245(2) 0.646(2) 0.9552(14) 0.059(8) Uiso 1 1 d D
C13 C 0.43086(14) 0.42314(13) 0.72891(13) 0.0206(3) Uani 1 1 d .
C14 C 0.53341(14) 0.40920(15) 0.69599(14) 0.0241(3) Uani 1 1 d D
H14 H 0.5915(15) 0.4190(19) 0.7582(14) 0.029(5) Uiso 1 1 d D
C15 C 0.54831(16) 0.38170(16) 0.57014(16) 0.0287(3) Uani 1 1 d D
H15 H 0.6163(16) 0.373(2) 0.5485(14) 0.038(6) Uiso 1 1 d D
C16 C 0.46159(18) 0.36728(17) 0.47581(16) 0.0321(3) Uani 1 1 d D
H16 H 0.4693(16) 0.345(2) 0.3926(13) 0.035(5) Uiso 1 1 d D
C17 C 0.35936(18) 0.38024(18) 0.50829(16) 0.0341(4) Uani 1 1 d D
H17 H 0.304(2) 0.374(3) 0.4454(14) 0.065(9) Uiso 1 1 d D
C18 C 0.34381(16) 0.40900(16) 0.63465(15) 0.0275(3) Uani 1 1 d D
H18 H 0.2778(17) 0.421(2) 0.6543(19) 0.039(6) Uiso 1 1 d D

loop_
_atom_site_aniso_label
_atom_site_aniso_U_11
_atom_site_aniso_U_22
_atom_site_aniso_U_33
_atom_site_aniso_U_23
_atom_site_aniso_U_13
_atom_site_aniso_U_12
S1 0.02454(17) 0.02164(16) 0.01820(13) -0.00257(12) -0.00203(13) 0.01434(14)
F1 0.0326(5) 0.0266(5) 0.0301(5) 0.0039(4) 0.0024(4) 0.0104(4)
F2 0.0248(5) 0.0277(5) 0.0570(7) -0.0027(5) 0.0013(5) 0.0016(4)
F3 0.0263(5) 0.0398(6) 0.0547(7) -0.0206(5) -0.0190(5) 0.0111(5)
F4 0.0370(5) 0.0442(6) 0.0261(5) -0.0096(4) -0.0145(4) 0.0230(5)
N1 0.0218(6) 0.0190(5) 0.0167(5) -0.0027(4) -0.0033(4) 0.0077(5)
O1 0.0293(5) 0.0267(5) 0.0248(5) -0.0018(4) 0.0039(4) 0.0163(5)
O2 0.0435(7) 0.0315(6) 0.0262(5) -0.0021(4) -0.0051(5) 0.0270(6)
O3 0.0211(5) 0.0347(6) 0.0494(7) 0.0004(5) 0.0013(5) 0.0154(5)
O4 0.0233(5) 0.0266(5) 0.0391(6) -0.0045(5) -0.0044(4) 0.0163(5)
C1 0.0172(6) 0.0209(6) 0.0194(6) -0.0022(5) -0.0024(5) 0.0098(5)
C2 0.0179(6) 0.0216(6) 0.0225(6) -0.0047(5) -0.0027(5) 0.0121(5)
C3 0.0220(7) 0.0239(7) 0.0288(7) -0.0027(5) 0.0005(5) 0.0120(6)
C4 0.0177(7) 0.0222(7) 0.0442(9) -0.0066(6) -0.0002(6) 0.0075(6)
C5 0.0195(7) 0.0310(8) 0.0412(9) -0.0169(7) -0.0100(6) 0.0131(6)
C6 0.0245(7) 0.0332(8) 0.0259(7) -0.0094(6) -0.0079(6) 0.0180(6)
C7 0.0170(6) 0.0235(7) 0.0232(6) -0.0057(5) -0.0029(5) 0.0111(5)
C8 0.0200(7) 0.0212(7) 0.0277(7) -0.0037(5) 0.0004(5) 0.0064(6)
C9 0.0315(8) 0.0228(7) 0.0436(9) -0.0087(7) 0.0008(7) 0.0101(7)
C10 0.0437(11) 0.0263(9) 0.0583(13) -0.0138(9) -0.0105(10) 0.0095(8)
C11 0.0214(7) 0.0274(7) 0.0187(6) -0.0028(5) -0.0026(5) 0.0144(6)
C12 0.0317(9) 0.0366(9) 0.0445(9) -0.0048(7) -0.0059(7) 0.0254(8)
C13 0.0205(6) 0.0197(6) 0.0198(6) -0.0011(5) -0.0007(5) 0.0087(5)
C14 0.0214(7) 0.0249(7) 0.0235(7) -0.0015(5) 0.0009(5) 0.0097(6)
C15 0.0293(8) 0.0272(8) 0.0277(7) 0.0001(6) 0.0074(6) 0.0128(6)
C16 0.0442(10) 0.0289(8) 0.0196(6) -0.0003(6) 0.0039(6) 0.0155(8)
C17 0.0415(10) 0.0381(9) 0.0236(8) -0.0037(6) -0.0093(7) 0.0206(8)
C18 0.0288(8) 0.0334(8) 0.0240(7) -0.0041(6) -0.0056(6) 0.0185(7)

loop_
_atom_type_symbol
_atom_type_description
_atom_type_scat_dispersion_real
_atom_type_scat_dispersion_imag
_atom_type_scat_source
C C 0.0033 0.0016 'International Tables Vol C Tables 4.2.6.8 and 6.1.1.4'
H H 0.0000 0.0000 'International Tables Vol C Tables 4.2.6.8 and 6.1.1.4'
N N 0.0061 0.0033 'International Tables Vol C Tables 4.2.6.8 and 6.1.1.4'
O O 0.0106 0.0060 'International Tables Vol C Tables 4.2.6.8 and 6.1.1.4'
F F 0.0171 0.0103 'International Tables Vol C Tables 4.2.6.8 and 6.1.1.4'
S S 0.1246 0.1234 'International Tables Vol C Tables 4.2.6.8 and 6.1.1.4'

loop_
_geom_angle_atom_site_label_1
_geom_angle_atom_site_label_2
_geom_angle_atom_site_label_3
_geom_angle
O1 S1 O2 115.88(7)
O1 S1 N1 113.91(7)
O2 S1 N1 110.03(7)
O1 S1 C7 110.05(7)
O2 S1 C7 112.67(7)
N1 S1 C7 91.90(7)
C1 N1 C8 122.69(12)
C1 N1 S1 113.57(9)
C8 N1 S1 117.35(10)
C11 O4 C12 114.80(13)
N1 C1 C2 102.78(11)
N1 C1 C13 109.51(11)
C2 C1 C13 113.68(11)
N1 C1 C11 110.78(11)
C2 C1 C11 108.96(11)
C13 C1 C11 110.87(11)
C3 C2 C7 118.43(14)
C3 C2 C1 128.56(13)
C7 C2 C1 112.96(12)
F1 C3 C2 121.81(14)
F1 C3 C4 118.58(14)
C2 C3 C4 119.60(15)
F2 C4 C5 119.53(15)
F2 C4 C3 119.21(16)
C5 C4 C3 121.24(15)
F3 C5 C4 119.88(16)
F3 C5 C6 120.32(16)
C4 C5 C6 119.79(14)
F4 C6 C5 120.44(14)
F4 C6 C7 120.93(15)
C5 C6 C7 118.62(15)
C6 C7 C2 122.21(14)
C6 C7 S1 127.31(13)
C2 C7 S1 110.43(10)
N1 C8 C9 112.79(13)
N1 C8 H8A 112.1(14)
C9 C8 H8A 109.2(14)
N1 C8 H8B 103.9(13)
C9 C8 H8B 108.6(14)
H8A C8 H8B 110.0(18)
C8 C9 C10 111.09(16)
C8 C9 H9A 109.5(16)
C10 C9 H9A 110.4(15)
C8 C9 H9B 106.1(16)
C10 C9 H9B 113.0(15)
H9A C9 H9B 106.7(18)
C9 C10 H10A 109.8(15)
C9 C10 H10B 106.8(19)
H10A C10 H10B 112.3(15)
C9 C10 H10C 108.1(16)
H10A C10 H10C 110.2(14)
H10B C10 H10C 109.6(15)
O3 C11 O4 124.67(14)
O3 C11 C1 123.97(14)
O4 C11 C1 111.36(12)
O4 C12 H12A 111.3(15)
O4 C12 H12B 103.7(13)
H12A C12 H12B 110.9(14)
O4 C12 H12C 108.0(18)
H12A C12 H12C 110.5(15)
H12B C12 H12C 112.2(14)
C14 C13 C18 119.61(13)
C14 C13 C1 118.34(13)
C18 C13 C1 122.02(13)
C15 C14 C13 119.90(15)
C15 C14 H14 120.3(11)
C13 C14 H14 119.8(11)
C14 C15 C16 120.71(16)
C14 C15 H15 119.8(9)
C16 C15 H15 119.5(9)
C17 C16 C15 119.54(14)
C17 C16 H16 119.8(9)
C15 C16 H16 120.6(9)
C16 C17 C18 120.31(15)
C16 C17 H17 119.8(10)
C18 C17 H17 119.8(10)
C13 C18 C17 119.93(15)
C13 C18 H18 120.5(12)
C17 C18 H18 119.6(12)

loop_
_geom_bond_atom_site_label_1
_geom_bond_atom_site_label_2
_geom_bond_distance
S1 O1 1.4346(11)
S1 O2 1.4362(11)
S1 N1 1.6370(12)
S1 C7 1.7573(16)
F1 C3 1.3349(18)
F2 C4 1.3405(19)
F3 C5 1.3336(18)
F4 C6 1.3332(19)
N1 C1 1.4762(18)
N1 C8 1.4815(19)
O3 C11 1.1949(19)
O4 C11 1.3293(19)
O4 C12 1.4558(19)
C1 C2 1.5230(19)
C1 C13 1.5241(19)
C1 C11 1.555(2)
C2 C3 1.380(2)
C2 C7 1.386(2)
C3 C4 1.388(2)
C4 C5 1.376(3)
C5 C6 1.379(3)
C6 C7 1.384(2)
C8 C9 1.504(2)
C8 H8A 0.960(13)
C8 H8B 0.962(13)
C9 C10 1.520(3)
C9 H9A 0.967(13)
C9 H9B 0.970(14)
C10 H10A 0.942(12)
C10 H10B 0.939(12)
C10 H10C 0.942(12)
C12 H12A 0.939(12)
C12 H12B 0.942(12)
C12 H12C 0.935(12)
C13 C14 1.392(2)
C13 C18 1.393(2)
C14 C15 1.384(2)
C14 H14 0.923(12)
C15 C16 1.389(3)
C15 H15 0.919(12)
C16 C17 1.381(3)
C16 H16 0.926(12)
C17 C18 1.396(2)
C17 H17 0.921(13)
C18 H18 0.916(12)

loop_
_geom_torsion_atom_site_label_1
_geom_torsion_atom_site_label_2
_geom_torsion_atom_site_label_3
_geom_torsion_atom_site_label_4
_geom_torsion
O1 S1 N1 C1 86.41(11)
O2 S1 N1 C1 -141.54(10)
C7 S1 N1 C1 -26.54(11)
O1 S1 N1 C8 -66.33(13)
O2 S1 N1 C8 65.72(13)
C7 S1 N1 C8 -179.29(12)
C8 N1 C1 C2 -178.34(12)
S1 N1 C1 C2 30.56(13)
C8 N1 C1 C13 -57.19(16)
S1 N1 C1 C13 151.71(10)
C8 N1 C1 C11 65.41(16)
S1 N1 C1 C11 -85.69(12)
N1 C1 C2 C3 163.00(14)
C13 C1 C2 C3 44.7(2)
C11 C1 C2 C3 -79.45(17)
N1 C1 C2 C7 -19.87(15)
C13 C1 C2 C7 -138.13(13)
C11 C1 C2 C7 97.68(13)
C7 C2 C3 F1 -179.54(13)
C1 C2 C3 F1 -2.6(2)
C7 C2 C3 C4 0.3(2)
C1 C2 C3 C4 177.26(14)
F1 C3 C4 F2 -1.2(2)
C2 C3 C4 F2 179.00(14)
F1 C3 C4 C5 177.46(14)
C2 C3 C4 C5 -2.4(2)
F2 C4 C5 F3 1.5(2)
C3 C4 C5 F3 -177.11(14)
F2 C4 C5 C6 -179.87(15)
C3 C4 C5 C6 1.5(2)
F3 C5 C6 F4 1.1(2)
C4 C5 C6 F4 -177.53(14)
F3 C5 C6 C7 -179.98(14)
C4 C5 C6 C7 1.4(2)
F4 C6 C7 C2 175.38(13)
C5 C6 C7 C2 -3.6(2)
F4 C6 C7 S1 -1.9(2)
C5 C6 C7 S1 179.11(12)
C3 C2 C7 C6 2.7(2)
C1 C2 C7 C6 -174.73(13)
C3 C2 C7 S1 -179.56(11)
C1 C2 C7 S1 2.99(15)
O1 S1 C7 C6 74.38(15)
O2 S1 C7 C6 -56.61(15)
N1 S1 C7 C6 -169.27(14)
O1 S1 C7 C2 -103.19(11)
O2 S1 C7 C2 125.81(10)
N1 S1 C7 C2 13.15(11)
C1 N1 C8 C9 106.07(17)
S1 N1 C8 C9 -103.85(15)
N1 C8 C9 C10 179.14(15)
C12 O4 C11 O3 -3.1(2)
C12 O4 C11 C1 176.87(13)
N1 C1 C11 O3 -31.11(19)
C2 C1 C11 O3 -143.48(15)
C13 C1 C11 O3 90.69(17)
N1 C1 C11 O4 148.92(11)
C2 C1 C11 O4 36.56(15)
C13 C1 C11 O4 -89.27(14)
N1 C1 C13 C14 -71.68(16)
C2 C1 C13 C14 42.64(18)
C11 C1 C13 C14 165.79(13)
N1 C1 C13 C18 106.26(16)
C2 C1 C13 C18 -139.43(15)
C11 C1 C13 C18 -16.28(19)
C18 C13 C14 C15 0.1(2)
C1 C13 C14 C15 178.10(14)
C13 C14 C15 C16 -0.2(2)
C14 C15 C16 C17 -0.2(3)
C15 C16 C17 C18 0.7(3)
C14 C13 C18 C17 0.4(2)
C1 C13 C18 C17 -177.51(15)
C16 C17 C18 C13 -0.8(3)
